data_7039376
loop_
_publ_author_name
'Knight, James C.'
'Amoroso, Angelo J.'
'Edwards, Peter G.'
'Singh, Neha'
'Ward, Benjamin D.'

_publ_section_title
;
 Shaping and enforcing coordination spheres: probing the ability of
 tripodal ligands to favour trigonal prismatic geometry.
;
_journal_issue 26
_journal_name_full 'Dalton transactions (Cambridge, England : 2003)'
_journal_page_first 10630
_journal_page_last 10642
_journal_paper_doi 10.1039/c6dt01165a
_journal_volume 45
_journal_year 2016
_chemical_formula_sum 'C56 H46 Cl4 Co2 N12 O19'
_chemical_formula_weight 1450.71
_space_group_crystal_system monoclinic
_space_group_IT_number 14
_space_group_name_Hall '-P 2ybc'
_space_group_name_H-M_alt 'P 1 21/c 1'
_symmetry_space_group_name_Hall '-P 2ybc'
_symmetry_space_group_name_H-M 'P 1 21/c 1'
_atom_sites_solution_hydrogens mixed
_atom_sites_solution_primary direct
_atom_sites_solution_secondary difmap
_audit_creation_method SHELXL-2014/7
_audit_update_record
;
2016-03-22 deposited with the CCDC.
2016-05-30 downloaded from the CCDC.
;
_cell_angle_alpha 90
_cell_angle_beta 94.2450(10)
_cell_angle_gamma 90
_cell_formula_units_Z 4
_cell_length_a 14.0840(2)
_cell_length_b 21.3004(3)
_cell_length_c 19.6325(3)
_cell_measurement_reflns_used 46403
_cell_measurement_temperature 150(2)
_cell_measurement_theta_max 27.485
_cell_measurement_theta_min 2.91
_cell_volume 5873.49(15)
_computing_cell_refinement 'HKL Scalepack (Otwinowski & Minor 1997)'
_computing_data_collection 'Collect (Nonius BV, 1997-2000)'
_computing_data_reduction
;
HKL Denzo and Scalepack (Otwinowski & Minor 19
;
_computing_structure_refinement 'SHELXL-2014/7 (Sheldrick, 2014)'
_computing_structure_solution 'SHELXT (Sheldrick, 2014)'
_diffrn_ambient_temperature 150(2)
_diffrn_detector_area_resol_mean 9
_diffrn_measured_fraction_theta_full 0.998
_diffrn_measured_fraction_theta_max 0.998
_diffrn_measurement_device_type KappaCCD
_diffrn_measurement_method 'profile from \w scans'
_diffrn_radiation_type MoK\a
_diffrn_radiation_wavelength 0.71073
_diffrn_reflns_av_R_equivalents 0.1788
_diffrn_reflns_av_unetI/netI 0.1317
_diffrn_reflns_Laue_measured_fraction_full 0.998
_diffrn_reflns_Laue_measured_fraction_max 0.998
_diffrn_reflns_limit_h_max 18
_diffrn_reflns_limit_h_min -18
_diffrn_reflns_limit_k_max 27
_diffrn_reflns_limit_k_min -27
_diffrn_reflns_limit_l_max 25
_diffrn_reflns_limit_l_min -25
_diffrn_reflns_number 78539
_diffrn_reflns_point_group_measured_fraction_full 0.998
_diffrn_reflns_point_group_measured_fraction_max 0.998
_diffrn_reflns_theta_full 25.242
_diffrn_reflns_theta_max 27.494
_diffrn_reflns_theta_min 3.052
_diffrn_source 'fine-focus sealed tube'
_exptl_absorpt_coefficient_mu 0.835
_exptl_absorpt_correction_T_max 0.742
_exptl_absorpt_correction_T_min 0.691
_exptl_absorpt_correction_type multi-scan
_exptl_absorpt_process_details 'Sortav (Blessing, 1995)'
_exptl_crystal_colour 'light brown'
_exptl_crystal_density_diffrn 1.641
_exptl_crystal_description block
_exptl_crystal_F_000 2960
_exptl_crystal_size_max 0.450
_exptl_crystal_size_mid 0.450
_exptl_crystal_size_min 0.420
_refine_diff_density_max 1.113
_refine_diff_density_min -0.628
_refine_diff_density_rms 0.088
_refine_ls_extinction_method none
_refine_ls_goodness_of_fit_ref 1.022
_refine_ls_hydrogen_treatment mixed
_refine_ls_matrix_type full
_refine_ls_number_parameters 908
_refine_ls_number_reflns 13449
_refine_ls_number_restraints 184
_refine_ls_restrained_S_all 1.026
_refine_ls_R_factor_all 0.1502
_refine_ls_R_factor_gt 0.0640
_refine_ls_shift/su_max 0.002
_refine_ls_shift/su_mean 0.000
_refine_ls_structure_factor_coef Fsqd
_refine_ls_weighting_details 'w=1/[\s^2^(Fo^2^)+(0.0710P)^2^] where P=(Fo^2^+2Fc^2^)/3'
_refine_ls_weighting_scheme calc
_refine_ls_wR_factor_gt 0.1382
_refine_ls_wR_factor_ref 0.1689
_reflns_Friedel_coverage 0.000
_reflns_number_gt 6984
_reflns_number_total 13449
_reflns_threshold_expression 'I > 2\s(I)'
_cod_data_source_file c6dt01165a2.cif
_cod_data_source_block 10
_cod_depositor_comments 'Adding full bibliography for 7039371--7039378.cif.'
_cod_database_code 7039376
_shelx_shelxl_version_number 2014/7
_shelx_space_group_comment
;
The symmetry employed for this shelxl refinement is uniquely defined
by the following loop, which should always be used as a source of
symmetry information in preference to the above space-group names.
They are only intended as comments.
;
_shelx_estimated_absorpt_t_min 0.705
_shelx_estimated_absorpt_t_max 0.721

loop_
_space_group_symop_operation_xyz
'x, y, z'
'-x, y+1/2, -z+1/2'
'-x, -y, -z'
'x, -y-1/2, z-1/2'

loop_
_atom_site_label
_atom_site_type_symbol
_atom_site_fract_x
_atom_site_fract_y
_atom_site_fract_z
_atom_site_U_iso_or_equiv
_atom_site_adp_type
_atom_site_occupancy
_atom_site_site_symmetry_order
_atom_site_calc_flag
_atom_site_refinement_flags_posn
_atom_site_refinement_flags_adp
_atom_site_refinement_flags_occupancy
_atom_site_disorder_assembly
_atom_site_disorder_group
Co1 Co 0.09543(4) 0.66060(2) 0.66426(3) 0.03218(17) Uani 1 1 d . . . . .
H1O H 0.232(12) 0.776(3) 0.968(9) 0.43(11) Uiso 1 1 d D . . . .
Co2 Co 0.60880(4) 0.60286(2) 0.80816(3) 0.02963(16) Uani 1 1 d . . . . .
H2O H 0.173(9) 0.730(6) 0.983(7) 0.32(8) Uiso 1 1 d D . . . .
Cl1 Cl 0.35575(8) 0.91741(6) 0.93187(6) 0.0471(3) Uani 1 1 d . . . . .
Cl2 Cl 0.14435(8) 0.89601(6) 0.56779(6) 0.0466(3) Uani 1 1 d . . . . .
Cl3 Cl 0.86713(8) 0.88897(7) 0.88232(8) 0.0616(4) Uani 1 1 d . . . . .
Cl4 Cl 0.64653(8) 0.88604(6) 0.61344(7) 0.0503(3) Uani 1 1 d . . . . .
O1 O 0.30488(19) 0.72662(15) 0.83874(16) 0.0467(8) Uani 1 1 d D . . . .
H1 H 0.2767(10) 0.730(2) 0.8754(11) 0.070 Uiso 1 1 calc DR U . . .
O2 O 0.80524(19) 0.75760(13) 0.73847(15) 0.0393(7) Uani 1 1 d D . . . .
H2 H 0.822(3) 0.7807(15) 0.7696(10) 0.059 Uiso 1 1 calc DR U . . .
O3 O 0.3569(3) 0.9202(2) 0.86061(19) 0.0856(13) Uani 1 1 d . U . . .
O4 O 0.4416(3) 0.8922(2) 0.9616(2) 0.0997(16) Uani 1 1 d . U . . .
O5 O 0.3457(2) 0.97958(14) 0.95937(18) 0.0599(10) Uani 1 1 d . U . . .
O6 O 0.2747(3) 0.88096(16) 0.94891(19) 0.0757(12) Uani 1 1 d . U . . .
O7 O 0.1806(6) 0.8459(5) 0.6140(6) 0.110(4) Uani 0.608(10) 1 d D U P A 1
O8 O 0.0665(6) 0.9254(3) 0.5979(6) 0.085(3) Uani 0.608(10) 1 d D U P A 1
O9 O 0.1055(6) 0.8624(5) 0.5099(4) 0.091(3) Uani 0.608(10) 1 d D U P A 1
O7A O 0.1757(12) 0.8335(6) 0.5684(9) 0.094(4) Uani 0.392(10) 1 d D U P A 2
O8A O 0.1265(11) 0.9140(6) 0.6326(6) 0.080(4) Uani 0.392(10) 1 d D U P A 2
O9A O 0.0752(9) 0.9084(9) 0.5176(8) 0.114(5) Uani 0.392(10) 1 d D U P A 2
O10 O 0.2214(2) 0.93515(16) 0.5524(2) 0.0704(11) Uani 1 1 d . . . . .
O11 O 0.8730(3) 0.82296(16) 0.8597(2) 0.0699(10) Uani 1 1 d . . . . .
O12 O 0.9552(2) 0.90254(19) 0.9208(2) 0.0799(12) Uani 1 1 d . . . . .
O13 O 0.8539(3) 0.9278(2) 0.8243(2) 0.0905(13) Uani 1 1 d . . . . .
O14 O 0.7895(2) 0.89510(18) 0.9244(2) 0.0795(12) Uani 1 1 d . . . . .
O15 O 0.6241(5) 0.8225(2) 0.6090(4) 0.091(2) Uani 0.834(10) 1 d D U P B 1
O16 O 0.5672(4) 0.9207(3) 0.6355(3) 0.0775(18) Uani 0.834(10) 1 d D U P B 1
O17 O 0.6680(3) 0.9088(3) 0.5487(3) 0.087(2) Uani 0.834(10) 1 d D U P B 1
O15A O 0.591(2) 0.8354(13) 0.6410(16) 0.082(6) Uani 0.166(10) 1 d D U P B 2
O16A O 0.604(2) 0.9388(10) 0.6097(16) 0.075(6) Uani 0.166(10) 1 d D U P B 2
O17A O 0.6691(18) 0.8582(16) 0.5478(13) 0.090(6) Uani 0.166(10) 1 d D U P B 2
O18 O 0.7282(2) 0.8946(2) 0.6606(2) 0.0845(13) Uani 1 1 d . . . . .
O19 O 0.2191(4) 0.7380(2) 0.9571(2) 0.0848(13) Uani 1 1 d D . . . .
N1 N 0.2464(2) 0.68158(15) 0.66465(18) 0.0355(9) Uani 1 1 d . . . . .
N2 N 0.0963(2) 0.74402(15) 0.72106(18) 0.0328(8) Uani 1 1 d . . . . .
N3 N 0.0027(2) 0.72145(16) 0.60394(19) 0.0401(9) Uani 1 1 d . . . . .
N4 N 0.1277(2) 0.62016(15) 0.76050(17) 0.0308(8) Uani 1 1 d . . . . .
N5 N -0.0244(2) 0.59661(15) 0.68212(18) 0.0320(8) Uani 1 1 d . . . . .
N6 N 0.1129(2) 0.59575(18) 0.5857(2) 0.0427(10) Uani 1 1 d . . . . .
N7 N 0.7568(2) 0.61616(15) 0.83470(17) 0.0312(8) Uani 1 1 d . . . . .
N8 N 0.6339(2) 0.63370(14) 0.70940(17) 0.0298(8) Uani 1 1 d . . . . .
N9 N 0.4850(2) 0.56975(15) 0.74027(18) 0.0335(8) Uani 1 1 d . . . . .
N10 N 0.6115(2) 0.69963(15) 0.83171(17) 0.0328(8) Uani 1 1 d . . . . .
N11 N 0.5225(2) 0.61014(17) 0.89143(18) 0.0365(9) Uani 1 1 d . . . . .
N12 N 0.6304(2) 0.50449(16) 0.81275(18) 0.0362(9) Uani 1 1 d . . . . .
C1 C 0.2399(3) 0.70691(19) 0.7861(2) 0.0354(10) Uani 1 1 d . . . . .
C2 C 0.2937(3) 0.70463(18) 0.7212(2) 0.0343(10) Uani 1 1 d . . . . .
C3 C 0.3869(3) 0.72678(19) 0.7211(3) 0.0411(11) Uani 1 1 d . . . . .
H3 H 0.4195 0.7423 0.7617 0.049 Uiso 1 1 calc R U . . .
C4 C 0.4306(3) 0.7256(2) 0.6604(3) 0.0471(13) Uani 1 1 d . . . . .
H4 H 0.4931 0.7420 0.6585 0.057 Uiso 1 1 calc R U . . .
C5 C 0.3844(3) 0.7011(2) 0.6035(3) 0.0456(13) Uani 1 1 d . . . . .
H5 H 0.4149 0.6988 0.5620 0.055 Uiso 1 1 calc R U . . .
C6 C 0.2920(3) 0.6793(2) 0.6067(2) 0.0414(11) Uani 1 1 d . . . . .
H6 H 0.2598 0.6621 0.5667 0.050 Uiso 1 1 calc R U . . .
C7 C 0.1585(3) 0.75462(18) 0.7742(2) 0.0343(10) Uani 1 1 d . . . . .
C8 C 0.1537(3) 0.8085(2) 0.8134(2) 0.0428(11) Uani 1 1 d . . . . .
H8 H 0.1999 0.8170 0.8500 0.051 Uiso 1 1 calc R U . . .
C9 C 0.0789(3) 0.8497(2) 0.7972(3) 0.0495(13) Uani 1 1 d . . . . .
H9 H 0.0711 0.8854 0.8252 0.059 Uiso 1 1 calc R U . . .
C10 C 0.0167(3) 0.8397(2) 0.7417(3) 0.0454(12) Uani 1 1 d . . . . .
H10 H -0.0335 0.8685 0.7305 0.054 Uiso 1 1 calc R U . . .
C11 C 0.0279(3) 0.78685(19) 0.7021(2) 0.0358(11) Uani 1 1 d . . . . .
C12 C -0.0231(3) 0.7741(2) 0.6364(2) 0.0360(10) Uani 1 1 d . . . . .
C13 C -0.0917(3) 0.8148(2) 0.6055(3) 0.0495(13) Uani 1 1 d . . . . .
H13 H -0.1103 0.8514 0.6289 0.059 Uiso 1 1 calc R U . . .
C14 C -0.1323(3) 0.8014(2) 0.5408(3) 0.0535(14) Uani 1 1 d . . . . .
H14 H -0.1795 0.8283 0.5196 0.064 Uiso 1 1 calc R U . . .
C15 C -0.1034(3) 0.7487(3) 0.5078(3) 0.0541(13) Uani 1 1 d . . . . .
H15 H -0.1290 0.7390 0.4629 0.065 Uiso 1 1 calc R U . . .
C16 C -0.0367(3) 0.7105(2) 0.5410(2) 0.0471(12) Uani 1 1 d . . . . .
H16 H -0.0173 0.6739 0.5180 0.057 Uiso 1 1 calc R U . . .
C17 C 0.2001(3) 0.64196(19) 0.8022(2) 0.0327(10) Uani 1 1 d . . . . .
C18 C 0.2347(3) 0.6077(2) 0.8593(2) 0.0395(11) Uani 1 1 d . . . . .
H18 H 0.2859 0.6234 0.8886 0.047 Uiso 1 1 calc R U . . .
C19 C 0.1936(3) 0.5508(2) 0.8725(2) 0.0429(11) Uani 1 1 d . . . . .
H19 H 0.2187 0.5257 0.9095 0.051 Uiso 1 1 calc R U . . .
C20 C 0.1157(3) 0.5304(2) 0.8317(2) 0.0384(11) Uani 1 1 d . . . . .
H20 H 0.0854 0.4919 0.8411 0.046 Uiso 1 1 calc R U . . .
C21 C 0.0825(3) 0.56687(18) 0.7770(2) 0.0316(10) Uani 1 1 d . . . . .
C22 C -0.0064(3) 0.55615(18) 0.7339(2) 0.0309(10) Uani 1 1 d . . . . .
C23 C -0.0717(3) 0.50931(19) 0.7501(2) 0.0374(11) Uani 1 1 d . . . . .
H23 H -0.0577 0.4814 0.7872 0.045 Uiso 1 1 calc R U . . .
C24 C -0.1563(3) 0.5050(2) 0.7106(3) 0.0440(12) Uani 1 1 d . . . . .
H24 H -0.2018 0.4740 0.7205 0.053 Uiso 1 1 calc R U . . .
C25 C -0.1749(3) 0.5456(2) 0.6568(3) 0.0445(12) Uani 1 1 d . . . . .
H25 H -0.2327 0.5430 0.6288 0.053 Uiso 1 1 calc R U . . .
C26 C -0.1066(3) 0.59060(19) 0.6445(2) 0.0375(11) Uani 1 1 d . . . . .
H26 H -0.1192 0.6186 0.6073 0.045 Uiso 1 1 calc R U . . .
C27 C 0.1183(3) 0.5610(2) 0.5433(3) 0.0406(11) Uani 1 1 d . . . . .
C28 C 0.1248(3) 0.5152(2) 0.4875(2) 0.0492(12) Uani 1 1 d . . . . .
H28A H 0.0953 0.5328 0.4449 0.074 Uiso 1 1 calc R U . . .
H28B H 0.0915 0.4765 0.4986 0.074 Uiso 1 1 calc R U . . .
H28C H 0.1919 0.5057 0.4818 0.074 Uiso 1 1 calc R U . . .
C29 C 0.7450(3) 0.71113(18) 0.7620(2) 0.0335(10) Uani 1 1 d . . . . .
C30 C 0.8026(3) 0.66643(19) 0.8103(2) 0.0303(9) Uani 1 1 d . . . . .
C31 C 0.8977(3) 0.6781(2) 0.8310(2) 0.0376(11) Uani 1 1 d . . . . .
H31 H 0.9302 0.7122 0.8119 0.045 Uiso 1 1 calc R U . . .
C32 C 0.9440(3) 0.6402(2) 0.8790(2) 0.0419(11) Uani 1 1 d . . . . .
H32 H 1.0082 0.6488 0.8944 0.050 Uiso 1 1 calc R U . . .
C33 C 0.8981(3) 0.5901(2) 0.9047(2) 0.0451(12) Uani 1 1 d . . . . .
H33 H 0.9294 0.5635 0.9380 0.054 Uiso 1 1 calc R U . . .
C34 C 0.8043(3) 0.5791(2) 0.8807(2) 0.0389(11) Uani 1 1 d . . . . .
H34 H 0.7723 0.5438 0.8976 0.047 Uiso 1 1 calc R U . . .
C35 C 0.6985(3) 0.67824(18) 0.6983(2) 0.0308(10) Uani 1 1 d . . . . .
C36 C 0.7191(3) 0.69537(19) 0.6331(2) 0.0366(11) Uani 1 1 d . . . . .
H36 H 0.7644 0.7273 0.6261 0.044 Uiso 1 1 calc R U . . .
C37 C 0.6724(3) 0.6653(2) 0.5788(2) 0.0399(11) Uani 1 1 d . . . . .
H37 H 0.6879 0.6750 0.5337 0.048 Uiso 1 1 calc R U . . .
C38 C 0.6034(3) 0.6211(2) 0.5887(2) 0.0384(11) Uani 1 1 d . . . . .
H38 H 0.5703 0.6006 0.5511 0.046 Uiso 1 1 calc R U . . .
C39 C 0.5836(3) 0.60729(17) 0.6557(2) 0.0290(9) Uani 1 1 d . . . . .
C40 C 0.5027(3) 0.56797(18) 0.6733(2) 0.0342(10) Uani 1 1 d . . . . .
C41 C 0.4456(3) 0.53498(19) 0.6256(2) 0.0391(11) Uani 1 1 d . . . . .
H41 H 0.4608 0.5336 0.5793 0.047 Uiso 1 1 calc R U . . .
C42 C 0.3666(3) 0.5041(2) 0.6459(3) 0.0431(12) Uani 1 1 d . . . . .
H42 H 0.3257 0.4821 0.6135 0.052 Uiso 1 1 calc R U . . .
C43 C 0.3475(3) 0.5054(2) 0.7133(3) 0.0432(12) Uani 1 1 d . . . . .
H43 H 0.2937 0.4842 0.7286 0.052 Uiso 1 1 calc R U . . .
C44 C 0.4084(3) 0.53843(19) 0.7581(2) 0.0394(11) Uani 1 1 d . . . . .
H44 H 0.3952 0.5390 0.8049 0.047 Uiso 1 1 calc R U . . .
C45 C 0.6649(3) 0.74083(18) 0.8005(2) 0.0305(9) Uani 1 1 d . . . . .
C46 C 0.6515(3) 0.8050(2) 0.8054(2) 0.0427(12) Uani 1 1 d . . . . .
H46 H 0.6880 0.8337 0.7811 0.051 Uiso 1 1 calc R U . . .
C47 C 0.5827(3) 0.8257(2) 0.8473(3) 0.0541(14) Uani 1 1 d . . . . .
H47 H 0.5697 0.8693 0.8507 0.065 Uiso 1 1 calc R U . . .
C48 C 0.5330(3) 0.7830(2) 0.8842(3) 0.0468(12) Uani 1 1 d . . . . .
H48 H 0.4885 0.7970 0.9150 0.056 Uiso 1 1 calc R U . . .
C49 C 0.5490(3) 0.7203(2) 0.8756(2) 0.0373(11) Uani 1 1 d . . . . .
C50 C 0.5039(3) 0.6689(2) 0.9125(2) 0.0356(10) Uani 1 1 d . . . . .
C51 C 0.4492(3) 0.6797(2) 0.9680(2) 0.0452(12) Uani 1 1 d . . . . .
H51 H 0.4388 0.7213 0.9832 0.054 Uiso 1 1 calc R U . . .
C52 C 0.4110(3) 0.6296(3) 1.0000(2) 0.0540(14) Uani 1 1 d . . . . .
H52 H 0.3724 0.6361 1.0371 0.065 Uiso 1 1 calc R U . . .
C53 C 0.4289(3) 0.5701(2) 0.9780(2) 0.0455(12) Uani 1 1 d . . . . .
H53 H 0.4025 0.5348 0.9993 0.055 Uiso 1 1 calc R U . . .
C54 C 0.4854(3) 0.5622(2) 0.9250(2) 0.0415(11) Uani 1 1 d . . . . .
H54 H 0.4991 0.5206 0.9112 0.050 Uiso 1 1 calc R U . . .
C55 C 0.6295(3) 0.4519(2) 0.8071(2) 0.0336(10) Uani 1 1 d . . . . .
C56 C 0.6277(4) 0.3834(2) 0.7984(3) 0.0514(13) Uani 1 1 d . . . . .
H56A H 0.6288 0.3731 0.7498 0.077 Uiso 1 1 calc R U . . .
H56B H 0.5696 0.3665 0.8159 0.077 Uiso 1 1 calc R U . . .
H56C H 0.6834 0.3650 0.8237 0.077 Uiso 1 1 calc R U . . .

loop_
_atom_site_aniso_label
_atom_site_aniso_U_11
_atom_site_aniso_U_22
_atom_site_aniso_U_33
_atom_site_aniso_U_23
_atom_site_aniso_U_13
_atom_site_aniso_U_12
Co1 0.0372(3) 0.0277(3) 0.0316(4) 0.0000(3) 0.0019(3) 0.0005(2)
Co2 0.0321(3) 0.0243(3) 0.0325(4) -0.0027(2) 0.0026(2) 0.0010(2)
Cl1 0.0491(7) 0.0513(8) 0.0393(8) -0.0032(6) -0.0070(5) 0.0143(6)
Cl2 0.0476(7) 0.0501(8) 0.0424(8) -0.0073(6) 0.0049(6) -0.0104(6)
Cl3 0.0454(7) 0.0661(9) 0.0711(10) -0.0087(8) -0.0106(7) 0.0112(6)
Cl4 0.0438(7) 0.0467(8) 0.0602(9) -0.0025(6) 0.0026(6) 0.0072(6)
O1 0.0448(17) 0.0471(19) 0.047(2) -0.0094(17) -0.0080(15) -0.0098(15)
O2 0.0410(16) 0.0285(17) 0.049(2) -0.0042(14) 0.0055(15) -0.0090(13)
O3 0.068(2) 0.152(4) 0.036(2) -0.009(2) 0.0022(19) -0.004(2)
O4 0.094(3) 0.118(4) 0.080(3) -0.056(3) -0.047(2) 0.080(3)
O5 0.062(2) 0.038(2) 0.078(3) -0.0142(18) -0.0057(19) 0.0169(16)
O6 0.115(3) 0.049(2) 0.064(3) -0.0063(19) 0.015(2) -0.024(2)
O7 0.086(5) 0.120(8) 0.119(8) 0.062(7) -0.018(6) -0.012(5)
O8 0.073(5) 0.067(5) 0.123(8) -0.041(5) 0.056(5) -0.020(4)
O9 0.079(5) 0.123(8) 0.071(5) -0.059(5) 0.003(4) -0.041(5)
O7A 0.130(9) 0.059(7) 0.097(10) -0.008(8) 0.031(9) -0.003(6)
O8A 0.102(9) 0.088(8) 0.056(7) -0.026(6) 0.054(7) -0.040(7)
O9A 0.076(8) 0.147(11) 0.112(9) 0.023(9) -0.032(7) -0.023(8)
O10 0.068(2) 0.060(2) 0.087(3) -0.006(2) 0.028(2) -0.0235(19)
O11 0.081(2) 0.050(2) 0.078(3) -0.014(2) -0.001(2) 0.0117(18)
O12 0.0416(19) 0.113(3) 0.082(3) -0.031(2) -0.0146(19) 0.006(2)
O13 0.085(3) 0.082(3) 0.101(4) 0.028(3) -0.014(3) 0.025(2)
O14 0.050(2) 0.084(3) 0.106(3) -0.031(2) 0.012(2) 0.0136(19)
O15 0.106(5) 0.039(3) 0.125(6) -0.003(3) -0.011(4) 0.003(3)
O16 0.064(3) 0.084(4) 0.086(4) -0.012(3) 0.011(3) 0.036(3)
O17 0.080(3) 0.107(5) 0.075(4) 0.024(3) 0.014(3) 0.002(3)
O15A 0.081(11) 0.065(11) 0.102(12) 0.000(10) 0.019(10) -0.012(9)
O16A 0.071(11) 0.073(11) 0.079(11) -0.008(10) -0.009(10) 0.031(9)
O17A 0.076(10) 0.092(12) 0.100(11) -0.008(11) -0.009(9) 0.004(10)
O18 0.049(2) 0.116(4) 0.086(3) -0.012(3) -0.011(2) 0.001(2)
O19 0.137(4) 0.063(3) 0.057(3) -0.004(2) 0.022(3) 0.008(2)
N1 0.039(2) 0.031(2) 0.038(2) 0.0029(17) 0.0049(18) -0.0007(16)
N2 0.0350(18) 0.0257(19) 0.038(2) 0.0073(16) 0.0068(17) 0.0028(15)
N3 0.048(2) 0.033(2) 0.039(2) 0.0087(18) 0.0040(19) 0.0005(17)
N4 0.0314(18) 0.028(2) 0.033(2) -0.0028(16) 0.0031(16) 0.0003(15)
N5 0.0357(19) 0.027(2) 0.033(2) -0.0033(16) 0.0022(16) 0.0007(15)
N6 0.043(2) 0.049(3) 0.036(2) -0.012(2) 0.0062(18) 0.0013(18)
N7 0.0298(17) 0.0255(19) 0.038(2) -0.0064(16) 0.0002(16) 0.0045(15)
N8 0.0334(18) 0.0206(18) 0.036(2) -0.0010(15) 0.0046(16) -0.0011(14)
N9 0.0347(19) 0.0245(19) 0.041(2) 0.0008(16) -0.0012(17) -0.0010(15)
N10 0.0330(18) 0.030(2) 0.035(2) -0.0090(16) 0.0021(16) 0.0025(15)
N11 0.0373(19) 0.041(2) 0.031(2) 0.0008(18) 0.0030(17) 0.0026(17)
N12 0.040(2) 0.025(2) 0.042(2) 0.0023(17) -0.0016(17) -0.0007(16)
C1 0.037(2) 0.031(2) 0.038(3) -0.003(2) -0.004(2) -0.0017(19)
C2 0.035(2) 0.021(2) 0.045(3) 0.004(2) -0.001(2) 0.0035(18)
C3 0.037(2) 0.026(2) 0.060(3) 0.006(2) -0.005(2) 0.0034(19)
C4 0.032(2) 0.035(3) 0.075(4) 0.013(3) 0.010(3) 0.005(2)
C5 0.044(3) 0.043(3) 0.053(3) 0.021(3) 0.020(3) 0.010(2)
C6 0.049(3) 0.037(3) 0.039(3) 0.006(2) 0.007(2) 0.005(2)
C7 0.043(2) 0.023(2) 0.037(3) -0.004(2) 0.008(2) -0.0061(19)
C8 0.050(3) 0.035(3) 0.043(3) -0.002(2) 0.001(2) -0.006(2)
C9 0.063(3) 0.032(3) 0.055(4) -0.010(2) 0.017(3) -0.005(2)
C10 0.052(3) 0.029(3) 0.056(3) 0.005(2) 0.016(3) 0.004(2)
C11 0.035(2) 0.028(2) 0.045(3) 0.005(2) 0.016(2) -0.0039(19)
C12 0.035(2) 0.034(3) 0.040(3) 0.010(2) 0.008(2) -0.0028(19)
C13 0.046(3) 0.037(3) 0.067(4) 0.024(3) 0.013(3) 0.002(2)
C14 0.048(3) 0.058(4) 0.054(4) 0.037(3) -0.002(3) 0.002(2)
C15 0.060(3) 0.064(4) 0.037(3) 0.020(3) -0.003(3) 0.000(3)
C16 0.055(3) 0.046(3) 0.039(3) 0.004(2) -0.004(2) -0.001(2)
C17 0.032(2) 0.034(2) 0.032(3) -0.006(2) 0.0001(19) -0.0005(18)
C18 0.043(2) 0.045(3) 0.030(3) 0.001(2) -0.003(2) -0.001(2)
C19 0.054(3) 0.036(3) 0.037(3) 0.010(2) -0.002(2) 0.008(2)
C20 0.047(3) 0.030(2) 0.038(3) 0.005(2) 0.005(2) 0.002(2)
C21 0.035(2) 0.024(2) 0.037(3) -0.002(2) 0.007(2) -0.0004(18)
C22 0.037(2) 0.023(2) 0.033(3) -0.0075(19) 0.007(2) 0.0039(18)
C23 0.045(3) 0.028(2) 0.041(3) -0.002(2) 0.011(2) 0.003(2)
C24 0.040(3) 0.033(3) 0.060(4) -0.009(2) 0.012(2) -0.006(2)
C25 0.033(2) 0.047(3) 0.053(3) -0.013(3) 0.002(2) 0.006(2)
C26 0.033(2) 0.036(3) 0.043(3) -0.004(2) 0.001(2) -0.0001(19)
C27 0.033(2) 0.044(3) 0.045(3) 0.002(3) 0.005(2) -0.002(2)
C28 0.052(3) 0.047(3) 0.050(3) -0.011(2) 0.009(2) -0.004(2)
C29 0.034(2) 0.024(2) 0.042(3) -0.002(2) 0.004(2) -0.0061(18)
C30 0.031(2) 0.034(2) 0.027(2) -0.0118(19) 0.0043(18) 0.0020(18)
C31 0.035(2) 0.037(3) 0.041(3) -0.017(2) 0.004(2) -0.0032(19)
C32 0.031(2) 0.055(3) 0.040(3) -0.015(2) -0.003(2) 0.008(2)
C33 0.048(3) 0.045(3) 0.040(3) -0.009(2) -0.008(2) 0.015(2)
C34 0.038(2) 0.038(3) 0.040(3) -0.010(2) -0.001(2) 0.009(2)
C35 0.028(2) 0.027(2) 0.037(3) 0.000(2) 0.0028(19) 0.0062(18)
C36 0.033(2) 0.032(3) 0.045(3) 0.004(2) 0.005(2) 0.0000(18)
C37 0.040(2) 0.049(3) 0.031(3) 0.008(2) 0.005(2) 0.005(2)
C38 0.040(2) 0.042(3) 0.032(3) -0.001(2) -0.004(2) 0.007(2)
C39 0.030(2) 0.024(2) 0.032(3) -0.0036(19) -0.0030(19) 0.0045(17)
C40 0.038(2) 0.024(2) 0.040(3) 0.000(2) -0.002(2) 0.0084(18)
C41 0.052(3) 0.029(2) 0.035(3) -0.003(2) -0.003(2) 0.001(2)
C42 0.041(3) 0.031(3) 0.056(3) -0.005(2) -0.011(2) -0.006(2)
C43 0.040(2) 0.035(3) 0.053(4) 0.001(2) -0.003(2) -0.005(2)
C44 0.038(2) 0.035(3) 0.046(3) 0.006(2) 0.003(2) 0.004(2)
C45 0.030(2) 0.024(2) 0.036(3) -0.0071(19) -0.0028(19) 0.0023(17)
C46 0.037(2) 0.029(3) 0.061(3) -0.009(2) 0.000(2) 0.0009(19)
C47 0.049(3) 0.029(3) 0.085(4) -0.014(3) 0.007(3) 0.008(2)
C48 0.042(3) 0.040(3) 0.059(3) -0.020(2) 0.008(2) 0.005(2)
C49 0.032(2) 0.039(3) 0.040(3) -0.013(2) 0.002(2) 0.0017(19)
C50 0.031(2) 0.041(3) 0.034(3) -0.008(2) -0.0018(19) 0.0044(19)
C51 0.040(2) 0.059(3) 0.038(3) -0.021(2) 0.003(2) 0.002(2)
C52 0.042(3) 0.092(4) 0.029(3) -0.006(3) 0.008(2) 0.003(3)
C53 0.042(3) 0.062(4) 0.032(3) 0.007(2) -0.001(2) 0.001(2)
C54 0.038(2) 0.046(3) 0.040(3) 0.005(2) -0.001(2) 0.005(2)
C55 0.036(2) 0.031(3) 0.033(3) 0.004(2) 0.0021(19) -0.0056(19)
C56 0.076(3) 0.031(3) 0.048(3) 0.002(2) 0.005(3) -0.001(2)

loop_
_atom_type_symbol
_atom_type_description
_atom_type_scat_dispersion_real
_atom_type_scat_dispersion_imag
_atom_type_scat_source
C C 0.0033 0.0016 'International Tables Vol C Tables 4.2.6.8 and 6.1.1.4'
H H 0.0000 0.0000 'International Tables Vol C Tables 4.2.6.8 and 6.1.1.4'
N N 0.0061 0.0033 'International Tables Vol C Tables 4.2.6.8 and 6.1.1.4'
O O 0.0106 0.0060 'International Tables Vol C Tables 4.2.6.8 and 6.1.1.4'
Cl Cl 0.1484 0.1585 'International Tables Vol C Tables 4.2.6.8 and 6.1.1.4'
Co Co 0.3494 0.9721 'International Tables Vol C Tables 4.2.6.8 and 6.1.1.4'

loop_
_geom_angle_atom_site_label_1
_geom_angle_atom_site_label_2
_geom_angle_atom_site_label_3
_geom_angle
N4 Co1 N2 82.91(13)
N4 Co1 N6 111.27(14)
N2 Co1 N6 162.20(13)
N4 Co1 N3 146.36(13)
N2 Co1 N3 76.11(14)
N6 Co1 N3 95.28(15)
N4 Co1 N1 86.26(13)
N2 Co1 N1 81.76(12)
N6 Co1 N1 88.30(13)
N3 Co1 N1 115.80(13)
N4 Co1 N5 73.82(13)
N2 Co1 N5 114.29(12)
N6 Co1 N5 80.98(13)
N3 Co1 N5 91.12(13)
N1 Co1 N5 151.91(12)
N8 Co2 N10 84.01(13)
N8 Co2 N11 146.74(13)
N10 Co2 N11 76.17(13)
N8 Co2 N12 108.36(13)
N10 Co2 N12 162.90(14)
N11 Co2 N12 97.40(13)
N8 Co2 N7 87.46(13)
N10 Co2 N7 79.37(12)
N11 Co2 N7 114.17(13)
N12 Co2 N7 89.20(12)
N8 Co2 N9 74.02(12)
N10 Co2 N9 116.11(12)
N11 Co2 N9 90.95(13)
N12 Co2 N9 79.40(12)
N7 Co2 N9 153.67(12)
O3 Cl1 O4 110.9(3)
O3 Cl1 O6 108.8(2)
O4 Cl1 O6 111.6(3)
O3 Cl1 O5 110.1(3)
O4 Cl1 O5 107.5(2)
O6 Cl1 O5 107.9(2)
O9A Cl2 O8A 116.6(8)
O9A Cl2 O7A 113.5(8)
O8A Cl2 O7A 109.7(7)
O9A Cl2 O10 104.5(6)
O8A Cl2 O10 103.2(5)
O7A Cl2 O10 108.4(7)
O9 Cl2 O10 112.5(4)
O9 Cl2 O8 106.9(5)
O10 Cl2 O8 116.9(3)
O9 Cl2 O7 102.9(6)
O10 Cl2 O7 108.8(4)
O8 Cl2 O7 107.8(5)
O13 Cl3 O14 110.7(3)
O13 Cl3 O12 111.4(3)
O14 Cl3 O12 110.3(2)
O13 Cl3 O11 108.8(3)
O14 Cl3 O11 108.9(2)
O12 Cl3 O11 106.5(2)
O15 Cl4 O17 109.9(4)
O15 Cl4 O16 109.9(3)
O17 Cl4 O16 108.6(3)
O16A Cl4 O18 106.0(13)
O15 Cl4 O18 109.4(3)
O17 Cl4 O18 108.8(3)
O16 Cl4 O18 110.2(3)
O16A Cl4 O15A 114.4(15)
O18 Cl4 O15A 106.2(13)
O16A Cl4 O17A 115.8(15)
O18 Cl4 O17A 113.7(10)
O15A Cl4 O17A 100.5(13)
C1 O1 H1 109.5
C29 O2 H2 109.5
H1O O19 H2O 102(7)
C2 N1 C6 118.2(4)
C2 N1 Co1 120.2(3)
C6 N1 Co1 121.1(3)
C7 N2 C11 120.9(4)
C7 N2 Co1 122.6(3)
C11 N2 Co1 116.5(3)
C16 N3 C12 118.2(4)
C16 N3 Co1 126.9(3)
C12 N3 Co1 114.6(3)
C17 N4 C21 119.6(4)
C17 N4 Co1 120.8(3)
C21 N4 Co1 119.1(3)
C26 N5 C22 117.8(3)
C26 N5 Co1 127.7(3)
C22 N5 Co1 114.3(3)
C27 N6 Co1 177.2(4)
C34 N7 C30 118.4(3)
C34 N7 Co2 121.1(3)
C30 N7 Co2 120.1(3)
C35 N8 C39 119.4(3)
C35 N8 Co2 122.1(3)
C39 N8 Co2 118.4(3)
C44 N9 C40 116.7(4)
C44 N9 Co2 127.7(3)
C40 N9 Co2 113.4(3)
C45 N10 C49 119.7(3)
C45 N10 Co2 122.8(2)
C49 N10 Co2 117.2(3)
C54 N11 C50 117.6(4)
C54 N11 Co2 126.2(3)
C50 N11 Co2 116.1(3)
C55 N12 Co2 168.4(3)
O1 C1 C2 106.7(3)
O1 C1 C17 110.4(3)
C2 C1 C17 110.8(3)
O1 C1 C7 110.8(3)
C2 C1 C7 107.7(3)
C17 C1 C7 110.3(3)
N1 C2 C3 122.1(4)
N1 C2 C1 116.9(3)
C3 C2 C1 121.0(4)
C4 C3 C2 118.3(4)
C4 C3 H3 120.8
C2 C3 H3 120.8
C5 C4 C3 120.0(4)
C5 C4 H4 120.0
C3 C4 H4 120.0
C4 C5 C6 119.1(4)
C4 C5 H5 120.4
C6 C5 H5 120.4
N1 C6 C5 122.2(5)
N1 C6 H6 118.9
C5 C6 H6 118.9
N2 C7 C8 121.3(4)
N2 C7 C1 116.5(3)
C8 C7 C1 121.9(4)
C9 C8 C7 117.5(5)
C9 C8 H8 121.3
C7 C8 H8 121.3
C10 C9 C8 121.1(4)
C10 C9 H9 119.4
C8 C9 H9 119.4
C9 C10 C11 118.9(4)
C9 C10 H10 120.6
C11 C10 H10 120.6
N2 C11 C10 120.0(4)
N2 C11 C12 114.3(4)
C10 C11 C12 125.5(4)
N3 C12 C13 120.6(5)
N3 C12 C11 116.1(4)
C13 C12 C11 123.2(4)
C14 C13 C12 119.6(5)
C14 C13 H13 120.2
C12 C13 H13 120.2
C15 C14 C13 119.1(5)
C15 C14 H14 120.4
C13 C14 H14 120.4
C14 C15 C16 118.5(5)
C14 C15 H15 120.8
C16 C15 H15 120.8
N3 C16 C15 123.9(5)
N3 C16 H16 118.0
C15 C16 H16 118.0
N4 C17 C18 120.9(4)
N4 C17 C1 117.3(4)
C18 C17 C1 121.8(4)
C19 C18 C17 119.0(4)
C19 C18 H18 120.5
C17 C18 H18 120.5
C18 C19 C20 119.7(4)
C18 C19 H19 120.1
C20 C19 H19 120.1
C21 C20 C19 118.9(4)
C21 C20 H20 120.5
C19 C20 H20 120.5
N4 C21 C20 121.4(4)
N4 C21 C22 112.7(4)
C20 C21 C22 125.7(4)
N5 C22 C23 122.4(4)
N5 C22 C21 116.1(3)
C23 C22 C21 121.4(4)
C24 C23 C22 118.2(4)
C24 C23 H23 120.9
C22 C23 H23 120.9
C23 C24 C25 119.9(4)
C23 C24 H24 120.0
C25 C24 H24 120.0
C24 C25 C26 118.1(4)
C24 C25 H25 121.0
C26 C25 H25 121.0
N5 C26 C25 123.6(4)
N5 C26 H26 118.2
C25 C26 H26 118.2
N6 C27 C28 179.6(5)
C27 C28 H28A 109.5
C27 C28 H28B 109.5
H28A C28 H28B 109.5
C27 C28 H28C 109.5
H28A C28 H28C 109.5
H28B C28 H28C 109.5
O2 C29 C30 109.6(3)
O2 C29 C35 106.6(3)
C30 C29 C35 113.2(3)
O2 C29 C45 110.8(3)
C30 C29 C45 109.0(3)
C35 C29 C45 107.7(3)
N7 C30 C31 120.8(4)
N7 C30 C29 117.7(3)
C31 C30 C29 121.5(4)
C32 C31 C30 119.6(4)
C32 C31 H31 120.2
C30 C31 H31 120.2
C33 C32 C31 120.1(4)
C33 C32 H32 120.0
C31 C32 H32 120.0
C32 C33 C34 118.1(4)
C32 C33 H33 121.0
C34 C33 H33 121.0
N7 C34 C33 123.0(4)
N7 C34 H34 118.5
C33 C34 H34 118.5
N8 C35 C36 121.8(4)
N8 C35 C29 116.3(3)
C36 C35 C29 121.8(4)
C37 C36 C35 118.5(4)
C37 C36 H36 120.8
C35 C36 H36 120.8
C36 C37 C38 120.8(4)
C36 C37 H37 119.6
C38 C37 H37 119.6
C37 C38 C39 118.1(4)
C37 C38 H38 121.0
C39 C38 H38 121.0
N8 C39 C38 121.2(4)
N8 C39 C40 115.1(4)
C38 C39 C40 123.5(4)
N9 C40 C41 122.2(4)
N9 C40 C39 114.2(4)
C41 C40 C39 123.5(4)
C40 C41 C42 119.3(4)
C40 C41 H41 120.4
C42 C41 H41 120.4
C43 C42 C41 119.4(4)
C43 C42 H42 120.3
C41 C42 H42 120.3
C42 C43 C44 118.1(4)
C42 C43 H43 120.9
C44 C43 H43 120.9
N9 C44 C43 124.3(4)
N9 C44 H44 117.8
C43 C44 H44 117.8
N10 C45 C46 122.2(4)
N10 C45 C29 114.4(3)
C46 C45 C29 123.3(4)
C45 C46 C47 117.4(4)
C45 C46 H46 121.3
C47 C46 H46 121.3
C48 C47 C46 120.2(4)
C48 C47 H47 119.9
C46 C47 H47 119.9
C49 C48 C47 118.8(4)
C49 C48 H48 120.6
C47 C48 H48 120.6
N10 C49 C48 121.3(4)
N10 C49 C50 113.2(4)
C48 C49 C50 125.5(4)
N11 C50 C51 121.4(4)
N11 C50 C49 115.9(3)
C51 C50 C49 122.6(4)
C52 C51 C50 119.2(4)
C52 C51 H51 120.4
C50 C51 H51 120.4
C51 C52 C53 119.2(4)
C51 C52 H52 120.4
C53 C52 H52 120.4
C54 C53 C52 119.1(5)
C54 C53 H53 120.5
C52 C53 H53 120.5
N11 C54 C53 123.4(4)
N11 C54 H54 118.3
C53 C54 H54 118.3
N12 C55 C56 179.0(5)
C55 C56 H56A 109.5
C55 C56 H56B 109.5
H56A C56 H56B 109.5
C55 C56 H56C 109.5
H56A C56 H56C 109.5
H56B C56 H56C 109.5

loop_
_geom_bond_atom_site_label_1
_geom_bond_atom_site_label_2
_geom_bond_distance
Co1 N4 2.095(3)
Co1 N2 2.097(3)
Co1 N6 2.098(4)
Co1 N3 2.135(4)
Co1 N1 2.172(3)
Co1 N5 2.217(3)
Co2 N8 2.102(3)
Co2 N10 2.112(3)
Co2 N11 2.114(3)
Co2 N12 2.118(4)
Co2 N7 2.130(3)
Co2 N9 2.229(3)
Cl1 O3 1.402(4)
Cl1 O4 1.410(4)
Cl1 O6 1.440(4)
Cl1 O5 1.441(3)
Cl2 O9A 1.359(12)
Cl2 O8A 1.370(10)
Cl2 O7A 1.403(12)
Cl2 O9 1.419(6)
Cl2 O10 1.418(3)
Cl2 O8 1.428(6)
Cl2 O7 1.467(8)
Cl3 O13 1.410(4)
Cl3 O14 1.425(4)
Cl3 O12 1.433(4)
Cl3 O11 1.479(4)
Cl4 O16A 1.27(2)
Cl4 O15 1.390(5)
Cl4 O17 1.414(5)
Cl4 O16 1.433(5)
Cl4 O18 1.435(4)
Cl4 O15A 1.46(2)
Cl4 O17A 1.47(2)
O1 C1 1.394(5)
O1 H1 0.852(19)
O2 C29 1.404(4)
O2 H2 0.807(19)
O19 H1O 0.85(2)
O19 H2O 0.87(9)
N1 C2 1.344(5)
N1 C6 1.349(5)
N2 C7 1.331(5)
N2 C11 1.359(5)
N3 C16 1.336(6)
N3 C12 1.353(5)
N4 C17 1.343(5)
N4 C21 1.352(5)
N5 C26 1.332(5)
N5 C22 1.342(5)
N6 C27 1.122(5)
N7 C34 1.339(5)
N7 C30 1.356(5)
N8 C35 1.343(5)
N8 C39 1.348(5)
N9 C44 1.337(5)
N9 C40 1.356(5)
N10 C45 1.335(5)
N10 C49 1.349(5)
N11 C54 1.342(5)
N11 C50 1.349(5)
N12 C55 1.125(5)
C1 C2 1.532(6)
C1 C17 1.535(6)
C1 C7 1.537(6)
C2 C3 1.394(5)
C3 C4 1.381(6)
C3 H3 0.9500
C4 C5 1.356(6)
C4 H4 0.9500
C5 C6 1.388(6)
C5 H5 0.9500
C6 H6 0.9500
C7 C8 1.387(6)
C8 C9 1.389(6)
C8 H8 0.9500
C9 C10 1.362(7)
C9 H9 0.9500
C10 C11 1.384(6)
C10 H10 0.9500
C11 C12 1.453(6)
C12 C13 1.403(6)
C13 C14 1.383(7)
C13 H13 0.9500
C14 C15 1.373(7)
C14 H14 0.9500
C15 C16 1.373(6)
C15 H15 0.9500
C16 H16 0.9500
C17 C18 1.394(6)
C18 C19 1.376(6)
C18 H18 0.9500
C19 C20 1.380(6)
C19 H19 0.9500
C20 C21 1.378(6)
C20 H20 0.9500
C21 C22 1.476(6)
C22 C23 1.409(5)
C23 C24 1.375(6)
C23 H23 0.9500
C24 C25 1.375(6)
C24 H24 0.9500
C25 C26 1.392(6)
C25 H25 0.9500
C26 H26 0.9500
C27 C28 1.475(6)
C28 H28A 0.9800
C28 H28B 0.9800
C28 H28C 0.9800
C29 C30 1.534(6)
C29 C35 1.536(6)
C29 C45 1.539(5)
C30 C31 1.392(5)
C31 C32 1.369(6)
C31 H31 0.9500
C32 C33 1.364(6)
C32 H32 0.9500
C33 C34 1.390(6)
C33 H33 0.9500
C34 H34 0.9500
C35 C36 1.383(6)
C36 C37 1.369(6)
C36 H36 0.9500
C37 C38 1.377(6)
C37 H37 0.9500
C38 C39 1.396(6)
C38 H38 0.9500
C39 C40 1.476(5)
C40 C41 1.380(6)
C41 C42 1.377(6)
C41 H41 0.9500
C42 C43 1.369(6)
C42 H42 0.9500
C43 C44 1.377(6)
C43 H43 0.9500
C44 H44 0.9500
C45 C46 1.384(5)
C46 C47 1.389(6)
C46 H46 0.9500
C47 C48 1.385(6)
C47 H47 0.9500
C48 C49 1.367(6)
C48 H48 0.9500
C49 C50 1.482(6)
C50 C51 1.399(6)
C51 C52 1.369(7)
C51 H51 0.9500
C52 C53 1.369(7)
C52 H52 0.9500
C53 C54 1.366(6)
C53 H53 0.9500
C54 H54 0.9500
C55 C56 1.469(6)
C56 H56A 0.9800
C56 H56B 0.9800
C56 H56C 0.9800

loop_
_geom_hbond_atom_site_label_D
_geom_hbond_atom_site_label_H
_geom_hbond_atom_site_label_A
_geom_hbond_distance_DH
_geom_hbond_distance_HA
_geom_hbond_distance_DA
_geom_hbond_angle_DHA
_geom_hbond_site_symmetry_A
O1 H1 O19 0.85 1.86 2.707(5) 178.1 .
O2 H2 O11 0.81 2.06 2.859(5) 168.3 .
O19 H2O O9 0.87(9) 2.26(11) 2.907(11) 131(12) 4_576
O19 H2O O7A 0.87(9) 2.15(12) 2.768(14) 128(13) 4_576
O19 H1O O6 0.85(2) 2.36(7) 3.152(6) 156(15) .

loop_
_geom_torsion_atom_site_label_1
_geom_torsion_atom_site_label_2
_geom_torsion_atom_site_label_3
_geom_torsion_atom_site_label_4
_geom_torsion
C6 N1 C2 C3 1.0(6)
Co1 N1 C2 C3 -171.0(3)
C6 N1 C2 C1 179.7(3)
Co1 N1 C2 C1 7.7(5)
O1 C1 C2 N1 174.6(3)
C17 C1 C2 N1 54.4(5)
C7 C1 C2 N1 -66.4(4)
O1 C1 C2 C3 -6.7(5)
C17 C1 C2 C3 -126.9(4)
C7 C1 C2 C3 112.4(4)
N1 C2 C3 C4 1.0(6)
C1 C2 C3 C4 -177.7(4)
C2 C3 C4 C5 -2.6(6)
C3 C4 C5 C6 2.1(6)
C2 N1 C6 C5 -1.5(6)
Co1 N1 C6 C5 170.5(3)
C4 C5 C6 N1 -0.1(6)
C11 N2 C7 C8 2.3(6)
Co1 N2 C7 C8 -176.0(3)
C11 N2 C7 C1 -173.0(3)
Co1 N2 C7 C1 8.8(5)
O1 C1 C7 N2 174.0(3)
C2 C1 C7 N2 57.6(4)
C17 C1 C7 N2 -63.4(5)
O1 C1 C7 C8 -1.2(5)
C2 C1 C7 C8 -117.6(4)
C17 C1 C7 C8 121.4(4)
N2 C7 C8 C9 3.0(6)
C1 C7 C8 C9 178.0(4)
C7 C8 C9 C10 -4.7(6)
C8 C9 C10 C11 1.2(7)
C7 N2 C11 C10 -5.9(5)
Co1 N2 C11 C10 172.5(3)
C7 N2 C11 C12 169.3(3)
Co1 N2 C11 C12 -12.3(4)
C9 C10 C11 N2 4.1(6)
C9 C10 C11 C12 -170.6(4)
C16 N3 C12 C13 2.1(6)
Co1 N3 C12 C13 -173.0(3)
C16 N3 C12 C11 -174.7(3)
Co1 N3 C12 C11 10.2(4)
N2 C11 C12 N3 1.1(5)
C10 C11 C12 N3 176.0(4)
N2 C11 C12 C13 -175.5(3)
C10 C11 C12 C13 -0.6(6)
N3 C12 C13 C14 -1.0(6)
C11 C12 C13 C14 175.5(4)
C12 C13 C14 C15 -0.9(6)
C13 C14 C15 C16 1.5(7)
C12 N3 C16 C15 -1.4(6)
Co1 N3 C16 C15 173.0(3)
C14 C15 C16 N3 -0.4(7)
C21 N4 C17 C18 5.5(5)
Co1 N4 C17 C18 -166.3(3)
C21 N4 C17 C1 -172.0(3)
Co1 N4 C17 C1 16.1(4)
O1 C1 C17 N4 171.7(3)
C2 C1 C17 N4 -70.3(4)
C7 C1 C17 N4 48.9(5)
O1 C1 C17 C18 -5.8(5)
C2 C1 C17 C18 112.2(4)
C7 C1 C17 C18 -128.6(4)
N4 C17 C18 C19 0.0(6)
C1 C17 C18 C19 177.5(4)
C17 C18 C19 C20 -3.8(6)
C18 C19 C20 C21 2.1(6)
C17 N4 C21 C20 -7.4(5)
Co1 N4 C21 C20 164.6(3)
C17 N4 C21 C22 168.5(3)
Co1 N4 C21 C22 -19.5(4)
C19 C20 C21 N4 3.6(6)
C19 C20 C21 C22 -171.8(4)
C26 N5 C22 C23 -1.4(5)
Co1 N5 C22 C23 -175.9(3)
C26 N5 C22 C21 -176.2(3)
Co1 N5 C22 C21 9.3(4)
N4 C21 C22 N5 5.7(5)
C20 C21 C22 N5 -178.6(4)
N4 C21 C22 C23 -169.2(3)
C20 C21 C22 C23 6.5(6)
N5 C22 C23 C24 0.6(6)
C21 C22 C23 C24 175.2(4)
C22 C23 C24 C25 0.4(6)
C23 C24 C25 C26 -0.6(6)
C22 N5 C26 C25 1.2(6)
Co1 N5 C26 C25 174.9(3)
C24 C25 C26 N5 -0.2(6)
C34 N7 C30 C31 2.0(5)
Co2 N7 C30 C31 175.5(3)
C34 N7 C30 C29 -175.4(3)
Co2 N7 C30 C29 -1.9(4)
O2 C29 C30 N7 -176.0(3)
C35 C29 C30 N7 -57.1(4)
C45 C29 C30 N7 62.6(4)
O2 C29 C30 C31 6.7(5)
C35 C29 C30 C31 125.5(4)
C45 C29 C30 C31 -114.7(4)
N7 C30 C31 C32 -3.2(6)
C29 C30 C31 C32 174.0(4)
C30 C31 C32 C33 2.1(6)
C31 C32 C33 C34 0.1(6)
C30 N7 C34 C33 0.3(6)
Co2 N7 C34 C33 -173.1(3)
C32 C33 C34 N7 -1.3(6)
C39 N8 C35 C36 -3.8(5)
Co2 N8 C35 C36 175.7(3)
C39 N8 C35 C29 173.5(3)
Co2 N8 C35 C29 -7.0(4)
O2 C29 C35 N8 -176.8(3)
C30 C29 C35 N8 62.6(4)
C45 C29 C35 N8 -58.0(4)
O2 C29 C35 C36 0.5(5)
C30 C29 C35 C36 -120.1(4)
C45 C29 C35 C36 119.4(4)
N8 C35 C36 C37 -0.7(6)
C29 C35 C36 C37 -177.9(4)
C35 C36 C37 C38 3.1(6)
C36 C37 C38 C39 -1.0(6)
C35 N8 C39 C38 6.0(5)
Co2 N8 C39 C38 -173.5(3)
C35 N8 C39 C40 -169.0(3)
Co2 N8 C39 C40 11.4(4)
C37 C38 C39 N8 -3.6(6)
C37 C38 C39 C40 171.0(4)
C44 N9 C40 C41 -0.8(6)
Co2 N9 C40 C41 163.7(3)
C44 N9 C40 C39 175.5(3)
Co2 N9 C40 C39 -20.0(4)
N8 C39 C40 N9 6.7(5)
C38 C39 C40 N9 -168.2(4)
N8 C39 C40 C41 -177.1(4)
C38 C39 C40 C41 8.0(6)
N9 C40 C41 C42 1.8(6)
C39 C40 C41 C42 -174.2(4)
C40 C41 C42 C43 -1.6(6)
C41 C42 C43 C44 0.6(6)
C40 N9 C44 C43 -0.3(6)
Co2 N9 C44 C43 -162.3(3)
C42 C43 C44 N9 0.5(6)
C49 N10 C45 C46 -7.4(6)
Co2 N10 C45 C46 166.0(3)
C49 N10 C45 C29 169.7(4)
Co2 N10 C45 C29 -17.0(5)
O2 C29 C45 N10 -172.1(3)
C30 C29 C45 N10 -51.5(4)
C35 C29 C45 N10 71.7(4)
O2 C29 C45 C46 4.9(6)
C30 C29 C45 C46 125.6(4)
C35 C29 C45 C46 -111.3(4)
N10 C45 C46 C47 3.2(6)
C29 C45 C46 C47 -173.6(4)
C45 C46 C47 C48 2.4(7)
C46 C47 C48 C49 -3.7(7)
C45 N10 C49 C48 6.0(6)
Co2 N10 C49 C48 -167.7(3)
C45 N10 C49 C50 -172.8(4)
Co2 N10 C49 C50 13.5(5)
C47 C48 C49 N10 -0.5(7)
C47 C48 C49 C50 178.2(4)
C54 N11 C50 C51 1.0(6)
Co2 N11 C50 C51 -178.7(3)
C54 N11 C50 C49 177.9(4)
Co2 N11 C50 C49 -1.8(5)
N10 C49 C50 N11 -7.6(5)
C48 C49 C50 N11 173.7(4)
N10 C49 C50 C51 169.3(4)
C48 C49 C50 C51 -9.4(7)
N11 C50 C51 C52 -2.4(6)
C49 C50 C51 C52 -179.1(4)
C50 C51 C52 C53 1.5(7)
C51 C52 C53 C54 0.6(7)
C50 N11 C54 C53 1.3(6)
Co2 N11 C54 C53 -179.1(3)
C52 C53 C54 N11 -2.1(7)
